data_7039613
loop_
_publ_author_name
'Zhang, Wuyu'
'Saraei, Nina'
'Nie, Hanlin'
'Vaughn, John R.'
'Jones, Alexis S.'
'Mashuta, Mark S.'
'Buchanan, Robert M.'
'Grapperhaus, Craig A.'

_publ_section_title
;
 Reversible methanol addition to copper Schiff base complexes: a kinetic,
 structural and spectroscopic study of reactions at azomethine C[double
 bond, length as m-dash]N bonds.
;
_journal_issue 40
_journal_name_full 'Dalton transactions (Cambridge, England : 2003)'
_journal_page_first 15791
_journal_page_last 15799
_journal_paper_doi 10.1039/c6dt01955b
_journal_volume 45
_journal_year 2016
_chemical_formula_moiety
;  
C15 H24 Cu F3 N6 O5 S, C F3 O3 S, 0.67(H2 O) 
;
_chemical_formula_sum 'C16 H25.34 Cu F6 N6 O8.67 S2'
_chemical_formula_weight 682.15
_chemical_name_common
;
[L2Cu(HOCH3)][O3SCF3]2
;
_chemical_name_systematic
'[([(1-methyl-1H-imidazol-2-yl)methylidene] ({2-[(1-methyl-1H-imidazol-2-yl)methylidene]aminoethyl})amine) (perchlorato)copper(II)]perchlorate'
_space_group_IT_number 2
_symmetry_cell_setting triclinic
_symmetry_space_group_name_Hall '-P 1'
_symmetry_space_group_name_H-M 'P -1'
_atom_sites_solution_hydrogens geom
_atom_sites_solution_primary direct
_atom_sites_solution_secondary difmap
_audit_update_record
;
2016-05-05 deposited with the CCDC.
2016-06-21 downloaded from the CCDC.
;
_cell_angle_alpha 93.3069(14)
_cell_angle_beta 103.0089(16)
_cell_angle_gamma 107.1032(17)
_cell_formula_units_Z 2
_cell_length_a 8.30645(16)
_cell_length_b 12.6697(2)
_cell_length_c 13.6657(2)
_cell_measurement_reflns_used 15940
_cell_measurement_temperature 100.0(6)
_cell_measurement_theta_max 30.9810
_cell_measurement_theta_min 3.8050
_cell_volume 1327.40(4)
_computing_cell_refinement '<i>CrysAlis PRO</i> (Agilent, 2013)'
_computing_data_collection '<i>CrysAlis PRO</i> (Agilent, 2013)'
_computing_data_reduction '<i>CrysAlis PRO</i> (Agilent, 2013)'
_computing_molecular_graphics 'ORTEP-3 (Farrugia, 1997) and Mercury (Macrae<i>et al.</i>, 2006)'
_computing_publication_material 'PLATON (Spek, 2009)'
_computing_structure_refinement '<i>SHELXL-97</i> (Sheldrick, 2008)'
_computing_structure_solution '<i>SHELXS-97</i> (Sheldrick, 2008)'
_diffrn_ambient_temperature 100.0(6)
_diffrn_detector_area_resol_mean 10.2836
_diffrn_measured_fraction_theta_full 0.997
_diffrn_measured_fraction_theta_max 0.997
_diffrn_measurement_details
;
  1 omega   -5.00   90.00   1.0000   20.0000
omega____ theta____ kappa____ phi______ frames
    -       16.1621   57.0000    0.0000 95

  2 omega  -17.00   81.00   1.0000   20.0000
omega____ theta____ kappa____ phi______ frames
    -       16.1621   77.0000  120.0000 98

  3 omega   -2.00   37.00   1.0000   20.0000
omega____ theta____ kappa____ phi______ frames
    -       16.1621   77.0000 -180.0000 39

  4 omega  -28.00   -2.00   1.0000   20.0000
omega____ theta____ kappa____ phi______ frames
    -       16.1621  -77.0000   90.0000 26

  5 omega  -50.00   45.00   1.0000   20.0000
omega____ theta____ kappa____ phi______ frames
    -       16.1621  -57.0000 -150.0000 95

  6 omega  -90.00  -13.00   1.0000   20.0000
omega____ theta____ kappa____ phi______ frames
    -      -15.8496  -57.0000   60.0000 77

  7 omega  -45.00   58.00   1.0000   20.0000
omega____ theta____ kappa____ phi______ frames
    -      -15.8496   57.0000   90.0000 103

  8 omega  -58.00   46.00   1.0000   20.0000
omega____ theta____ kappa____ phi______ frames
    -       16.1621  -57.0000  -90.0000 104

  9 omega  -63.00   50.00   1.0000   20.0000
omega____ theta____ kappa____ phi______ frames
    -       16.1621  -77.0000 -180.0000 113

 10 omega  -13.00   90.00   1.0000   20.0000
omega____ theta____ kappa____ phi______ frames
    -       16.1621   57.0000 -120.0000 103

 11 omega  -58.00   17.00   1.0000   20.0000
omega____ theta____ kappa____ phi______ frames
    -       16.1621  -57.0000    0.0000 75

;
_diffrn_measurement_device_type 'Xcalibur, Ruby, Gemini'
_diffrn_measurement_method '\w scans'
_diffrn_radiation_monochromator graphite
_diffrn_radiation_source 'Enhance (Mo) X-ray Source'
_diffrn_radiation_type 'Mo K\a'
_diffrn_radiation_wavelength 0.71073
_diffrn_reflns_av_R_equivalents 0.0216
_diffrn_reflns_av_sigmaI/netI 0.0158
_diffrn_reflns_limit_h_max 11
_diffrn_reflns_limit_h_min -11
_diffrn_reflns_limit_k_max 17
_diffrn_reflns_limit_k_min -17
_diffrn_reflns_limit_l_max 18
_diffrn_reflns_limit_l_min -18
_diffrn_reflns_number 34182
_diffrn_reflns_theta_full 29.20
_diffrn_reflns_theta_max 29.20
_diffrn_reflns_theta_min 3.32
_exptl_absorpt_coefficient_mu 1.078
_exptl_absorpt_correction_T_max 1.000
_exptl_absorpt_correction_T_min 0.745
_exptl_absorpt_correction_type multi-scan
_exptl_absorpt_process_details
;
CrysAlisPro, Agilent Technologies,
Version 1.171.36.32 SCALE3 ABSPACK.
;
_exptl_crystal_colour blue
_exptl_crystal_density_diffrn 1.707
_exptl_crystal_density_method 'not measured'
_exptl_crystal_description prism
_exptl_crystal_F_000 695.4
_exptl_crystal_recrystallization_method 'vapor diffussion of ether into methanol'
_exptl_crystal_size_max 0.47
_exptl_crystal_size_mid 0.43
_exptl_crystal_size_min 0.21
_refine_diff_density_max 1.718
_refine_diff_density_min -0.974
_refine_diff_density_rms 0.088
_refine_ls_extinction_method none
_refine_ls_goodness_of_fit_ref 1.047
_refine_ls_hydrogen_treatment mixed
_refine_ls_matrix_type full
_refine_ls_number_parameters 418
_refine_ls_number_reflns 7190
_refine_ls_number_restraints 3
_refine_ls_restrained_S_all 1.054
_refine_ls_R_factor_all 0.0506
_refine_ls_R_factor_gt 0.0471
_refine_ls_shift/su_max 0.004
_refine_ls_shift/su_mean 0.000
_refine_ls_structure_factor_coef Fsqd
_refine_ls_weighting_details 'calc w=1/[\s^2^(Fo^2^)+(0.0267P)^2^+3.4100P] where P=(Fo^2^+2Fc^2^)/3'
_refine_ls_weighting_scheme calc
_refine_ls_wR_factor_gt 0.1047
_refine_ls_wR_factor_ref 0.1065
_reflns_number_gt 6645
_reflns_number_total 7190
_reflns_threshold_expression I>2\s(I)
_cod_data_source_file c6dt01955b2.cif
_cod_data_source_block cag238lta_6
_cod_depositor_comments 'Adding full bibliography for 7039610--7039615.cif.'
_cod_original_sg_symbol_Hall '-P 1 '
_cod_original_formula_sum
;
 C16 H25.34 Cu F6 N6 O8.67 S2
;
_cod_database_code 7039613

loop_
_symmetry_equiv_pos_as_xyz
'x, y, z'
'-x, -y, -z'

loop_
_atom_site_label
_atom_site_type_symbol
_atom_site_fract_x
_atom_site_fract_y
_atom_site_fract_z
_atom_site_U_iso_or_equiv
_atom_site_adp_type
_atom_site_occupancy
_atom_site_symmetry_multiplicity
_atom_site_calc_flag
_atom_site_refinement_flags
Cu1 Cu 0.06749(4) 0.25742(3) 0.31025(2) 0.02312(8) Uani 1 1 d .
O1 O 0.2708(3) 0.16702(17) 0.36424(15) 0.0279(4) Uani 1 1 d .
H1O H 0.245(5) 0.116(3) 0.328(3) 0.036(10) Uiso 1 1 d .
O2 O 0.4358(2) 0.56404(15) 0.35333(14) 0.0263(4) Uani 1 1 d .
N1 N 0.1280(3) 0.35959(17) 0.43302(15) 0.0208(4) Uani 1 1 d .
N2 N 0.2455(3) 0.53155(17) 0.50912(15) 0.0206(4) Uani 1 1 d .
N3 N 0.2388(3) 0.38611(18) 0.26545(15) 0.0210(4) Uani 1 1 d .
H3N H 0.332(4) 0.372(3) 0.279(2) 0.024(8) Uiso 1 1 d .
N4 N 0.0124(3) 0.1930(2) 0.16890(17) 0.0316(5) Uani 1 1 d .
N5 N -0.1352(3) 0.12603(18) 0.31366(16) 0.0242(4) Uani 1 1 d .
N6 N -0.3394(3) -0.02036(19) 0.22045(18) 0.0318(5) Uani 1 1 d .
C1 C 0.2165(3) 0.4630(2) 0.42410(17) 0.0190(4) Uani 1 1 d .
C2 C 0.1011(3) 0.3623(2) 0.52884(18) 0.0229(5) Uani 1 1 d .
H2 H 0.048(4) 0.299(3) 0.550(2) 0.024(7) Uiso 1 1 d .
C3 C 0.1734(3) 0.4681(2) 0.57632(18) 0.0223(5) Uani 1 1 d .
H3 H 0.177(4) 0.499(3) 0.638(2) 0.024(7) Uiso 1 1 d .
C4 C 0.2638(3) 0.4924(2) 0.32692(18) 0.0210(4) Uani 1 1 d .
H4 H 0.188(4) 0.528(2) 0.287(2) 0.017(7) Uiso 1 1 d .
C5 C 0.1769(3) 0.3790(2) 0.15342(18) 0.0254(5) Uani 1 1 d .
H5A H 0.081(4) 0.409(2) 0.139(2) 0.023(7) Uiso 1 1 d .
H5B H 0.265(4) 0.422(3) 0.124(2) 0.030(8) Uiso 1 1 d .
C6 C 0.1175(4) 0.2571(3) 0.1081(2) 0.0289(5) Uani 1 1 d .
H6A H 0.211(5) 0.229(3) 0.112(3) 0.039(9) Uiso 1 1 d .
H6B H 0.058(4) 0.247(3) 0.040(3) 0.031(8) Uiso 1 1 d .
C7 C -0.1137(4) 0.1013(3) 0.1408(2) 0.0322(6) Uani 1 1 d D
H7 H -0.191(4) 0.052(3) 0.0693(17) 0.039 Uiso 1 1 d D
C8 C -0.1967(3) 0.0649(2) 0.22259(19) 0.0258(5) Uani 1 1 d .
C9 C -0.2439(4) 0.0768(2) 0.3710(2) 0.0308(6) Uani 1 1 d .
H9 H -0.228(5) 0.103(3) 0.437(3) 0.039(9) Uiso 1 1 d .
C10 C -0.3718(4) -0.0135(2) 0.3138(2) 0.0341(6) Uani 1 1 d .
H10 H -0.463(5) -0.061(3) 0.331(3) 0.043(10) Uiso 1 1 d .
C11 C 0.3374(4) 0.6512(2) 0.5310(2) 0.0321(6) Uani 1 1 d .
H11A H 0.3088 0.6858 0.4717 0.048 Uiso 1 1 calc R
H11B H 0.4607 0.6637 0.5503 0.048 Uiso 1 1 calc R
H11C H 0.3031 0.6828 0.5854 0.048 Uiso 1 1 calc R
C12 C -0.4406(5) -0.1062(3) 0.1337(3) 0.0544(10) Uani 1 1 d .
H12A H -0.3999 -0.0862 0.0748 0.082 Uiso 1 1 calc R
H12B H -0.5615 -0.1119 0.1211 0.082 Uiso 1 1 calc R
H12C H -0.4265 -0.1766 0.1484 0.082 Uiso 1 1 calc R
C13 C 0.2830(4) 0.1342(2) 0.4642(2) 0.0349(6) Uani 1 1 d .
H13A H 0.1741 0.0817 0.4661 0.052 Uiso 1 1 calc R
H13B H 0.3097 0.1986 0.5128 0.052 Uiso 1 1 calc R
H13C H 0.3735 0.1004 0.4802 0.052 Uiso 1 1 calc R
C14 C 0.4876(4) 0.6242(3) 0.2741(2) 0.0353(6) Uani 1 1 d .
H14A H 0.3985 0.6545 0.2428 0.053 Uiso 1 1 calc R
H14B H 0.5047 0.5747 0.2243 0.053 Uiso 1 1 calc R
H14C H 0.5944 0.6837 0.3020 0.053 Uiso 1 1 calc R
S1 S -0.34316(8) 0.32247(6) 0.16530(5) 0.02602(13) Uani 1 1 d .
O3 O -0.1642(2) 0.36161(18) 0.22402(14) 0.0298(4) Uani 1 1 d .
O4 O -0.4577(3) 0.3662(2) 0.20771(16) 0.0446(6) Uani 1 1 d .
O5 O -0.4078(3) 0.20626(19) 0.12657(18) 0.0454(6) Uani 1 1 d .
C15 C -0.3373(4) 0.3882(3) 0.0505(2) 0.0328(6) Uani 1 1 d .
F1 F -0.2734(3) 0.49778(18) 0.07048(16) 0.0606(6) Uani 1 1 d .
F2 F -0.4953(2) 0.36240(17) -0.01174(13) 0.0454(5) Uani 1 1 d .
F3 F -0.2383(3) 0.3542(2) -0.00020(14) 0.0548(6) Uani 1 1 d .
S2 S 0.10711(11) 0.86332(6) 0.30484(5) 0.03457(16) Uani 1 1 d .
O6 O 0.2462(3) 0.8354(2) 0.36592(19) 0.0552(7) Uani 1 1 d .
O7 O 0.1606(3) 0.95573(18) 0.24856(16) 0.0435(6) Uani 1 1 d .
O8 O -0.0320(4) 0.8648(2) 0.3511(2) 0.0592(8) Uani 1 1 d .
C16 C 0.0039(4) 0.7450(2) 0.2065(2) 0.0326(6) Uani 1 1 d .
F4 F -0.1353(3) 0.7551(2) 0.14256(15) 0.0551(5) Uani 1 1 d .
F5 F -0.0459(3) 0.65131(15) 0.24681(14) 0.0512(5) Uani 1 1 d .
F6 F 0.1133(3) 0.73372(19) 0.15132(15) 0.0534(5) Uani 1 1 d .
O9 O 0.2738(4) 0.0354(3) 0.0792(2) 0.0361(7) Uani 0.67 1 d PD
H20A H 0.242(7) 0.008(4) 0.144(3) 0.043 Uiso 0.67 1 d PD
H20B H 0.392(4) 0.098(3) 0.111(4) 0.043 Uiso 0.67 1 d PD

loop_
_atom_site_aniso_label
_atom_site_aniso_U_11
_atom_site_aniso_U_22
_atom_site_aniso_U_33
_atom_site_aniso_U_23
_atom_site_aniso_U_13
_atom_site_aniso_U_12
Cu1 0.02774(16) 0.02357(15) 0.01666(14) 0.00276(11) 0.00897(11) 0.00353(12)
O1 0.0327(10) 0.0239(9) 0.0258(9) 0.0054(8) 0.0062(8) 0.0074(8)
O2 0.0203(8) 0.0303(9) 0.0274(9) 0.0120(7) 0.0093(7) 0.0026(7)
N1 0.0221(9) 0.0227(9) 0.0172(9) 0.0046(7) 0.0069(7) 0.0046(8)
N2 0.0183(9) 0.0221(9) 0.0194(9) 0.0043(7) 0.0038(7) 0.0037(7)
N3 0.0179(9) 0.0309(11) 0.0176(9) 0.0078(8) 0.0059(7) 0.0108(8)
N4 0.0386(13) 0.0336(12) 0.0213(10) 0.0012(9) 0.0127(9) 0.0062(10)
N5 0.0277(10) 0.0238(10) 0.0195(9) 0.0050(8) 0.0058(8) 0.0054(8)
N6 0.0340(12) 0.0253(11) 0.0274(11) 0.0022(9) 0.0001(9) 0.0024(9)
C1 0.0150(9) 0.0244(11) 0.0184(10) 0.0067(8) 0.0051(8) 0.0061(8)
C2 0.0242(11) 0.0248(11) 0.0183(10) 0.0059(9) 0.0081(9) 0.0033(9)
C3 0.0208(11) 0.0264(11) 0.0178(10) 0.0040(9) 0.0047(8) 0.0042(9)
C4 0.0170(10) 0.0264(11) 0.0215(11) 0.0097(9) 0.0064(8) 0.0075(9)
C5 0.0198(11) 0.0396(14) 0.0176(11) 0.0100(10) 0.0068(9) 0.0080(10)
C6 0.0263(12) 0.0431(15) 0.0184(11) 0.0046(10) 0.0088(10) 0.0101(11)
C7 0.0304(13) 0.0440(16) 0.0203(12) 0.0001(11) 0.0054(10) 0.0104(12)
C8 0.0277(12) 0.0260(12) 0.0219(11) 0.0019(9) 0.0030(9) 0.0085(10)
C9 0.0359(14) 0.0289(13) 0.0229(12) 0.0058(10) 0.0090(10) 0.0019(11)
C10 0.0351(14) 0.0284(13) 0.0320(14) 0.0108(11) 0.0056(11) 0.0005(11)
C11 0.0348(14) 0.0231(12) 0.0297(13) 0.0033(10) 0.0048(11) -0.0015(10)
C12 0.052(2) 0.0449(19) 0.0429(19) -0.0132(15) 0.0027(16) -0.0091(16)
C13 0.0416(16) 0.0322(14) 0.0286(13) 0.0101(11) 0.0058(12) 0.0092(12)
C14 0.0318(14) 0.0384(15) 0.0355(15) 0.0189(12) 0.0144(12) 0.0036(12)
S1 0.0174(3) 0.0397(3) 0.0203(3) 0.0010(2) 0.0040(2) 0.0093(2)
O3 0.0185(8) 0.0490(12) 0.0210(8) -0.0002(8) 0.0022(7) 0.0121(8)
O4 0.0236(10) 0.0831(18) 0.0316(11) -0.0027(11) 0.0100(8) 0.0231(11)
O5 0.0415(12) 0.0386(12) 0.0448(13) 0.0040(10) -0.0039(10) 0.0074(10)
C15 0.0315(14) 0.0418(15) 0.0205(12) -0.0012(11) 0.0004(10) 0.0103(12)
F1 0.0802(16) 0.0408(11) 0.0397(11) 0.0067(9) -0.0051(11) 0.0028(11)
F2 0.0409(10) 0.0596(12) 0.0284(9) -0.0003(8) -0.0103(7) 0.0207(9)
F3 0.0486(12) 0.0976(18) 0.0249(9) 0.0047(10) 0.0166(8) 0.0281(12)
S2 0.0500(4) 0.0248(3) 0.0242(3) 0.0067(2) 0.0107(3) 0.0031(3)
O6 0.0503(14) 0.0512(15) 0.0439(14) 0.0194(11) -0.0084(11) -0.0010(12)
O7 0.0678(16) 0.0278(10) 0.0322(11) 0.0106(8) 0.0190(11) 0.0051(10)
O8 0.101(2) 0.0389(13) 0.0588(16) 0.0127(11) 0.0570(16) 0.0255(14)
C16 0.0400(15) 0.0341(14) 0.0243(12) 0.0052(10) 0.0106(11) 0.0106(12)
F4 0.0418(11) 0.0741(15) 0.0383(11) 0.0064(10) -0.0043(9) 0.0128(10)
F5 0.0799(15) 0.0275(9) 0.0339(10) 0.0021(7) 0.0161(10) -0.0025(9)
F6 0.0739(15) 0.0625(13) 0.0412(11) 0.0070(9) 0.0327(11) 0.0338(12)
O9 0.0418(17) 0.0361(16) 0.0231(14) 0.0018(12) 0.0115(13) -0.0004(13)

loop_
_atom_type_symbol
_atom_type_description
_atom_type_scat_dispersion_real
_atom_type_scat_dispersion_imag
_atom_type_scat_source
C C 0.0033 0.0016 'International Tables Vol C Tables 4.2.6.8 and 6.1.1.4'
H H 0.0000 0.0000 'International Tables Vol C Tables 4.2.6.8 and 6.1.1.4'
N N 0.0061 0.0033 'International Tables Vol C Tables 4.2.6.8 and 6.1.1.4'
O O 0.0106 0.0060 'International Tables Vol C Tables 4.2.6.8 and 6.1.1.4'
F F 0.0171 0.0103 'International Tables Vol C Tables 4.2.6.8 and 6.1.1.4'
S S 0.1246 0.1234 'International Tables Vol C Tables 4.2.6.8 and 6.1.1.4'
Cu Cu 0.3201 1.2651 'International Tables Vol C Tables 4.2.6.8 and 6.1.1.4'

loop_
_geom_angle_atom_site_label_1
_geom_angle_atom_site_label_2
_geom_angle_atom_site_label_3
_geom_angle
N1 Cu1 N4 163.74(9)
N1 Cu1 N5 108.83(8)
N4 Cu1 N5 82.63(9)
N1 Cu1 N3 83.68(8)
N4 Cu1 N3 83.25(9)
N5 Cu1 N3 164.13(8)
N1 Cu1 O1 96.86(8)
N4 Cu1 O1 93.74(9)
N5 Cu1 O1 93.79(8)
N3 Cu1 O1 94.34(8)
C13 O1 Cu1 116.05(17)
C13 O1 H1O 107(3)
Cu1 O1 H1O 106(3)
C4 O2 C14 114.6(2)
C1 N1 C2 106.6(2)
C1 N1 Cu1 113.09(15)
C2 N1 Cu1 140.21(17)
C1 N2 C3 107.3(2)
C1 N2 C11 128.3(2)
C3 N2 C11 124.4(2)
C4 N3 C5 117.4(2)
C4 N3 Cu1 110.08(14)
C5 N3 Cu1 107.21(15)
C4 N3 H3N 108(2)
C5 N3 H3N 109(2)
Cu1 N3 H3N 105(2)
C7 N4 C6 128.1(2)
C7 N4 Cu1 116.58(19)
C6 N4 Cu1 115.27(18)
C8 N5 C9 106.0(2)
C8 N5 Cu1 109.10(17)
C9 N5 Cu1 144.70(19)
C8 N6 C10 107.5(2)
C8 N6 C12 126.1(3)
C10 N6 C12 126.4(3)
N1 C1 N2 110.6(2)
N1 C1 C4 121.4(2)
N2 C1 C4 128.0(2)
C3 C2 N1 108.7(2)
C3 C2 H2 132(2)
N1 C2 H2 120(2)
C2 C3 N2 106.9(2)
C2 C3 H3 132(2)
N2 C3 H3 121(2)
O2 C4 N3 113.96(19)
O2 C4 C1 106.99(19)
N3 C4 C1 106.67(19)
O2 C4 H4 110.1(17)
N3 C4 H4 106.6(17)
C1 C4 H4 112.6(17)
N3 C5 C6 108.3(2)
N3 C5 H5A 108.1(18)
C6 C5 H5A 110.4(18)
N3 C5 H5B 112(2)
C6 C5 H5B 110.1(19)
H5A C5 H5B 108(3)
N4 C6 C5 107.7(2)
N4 C6 H6A 105(2)
C5 C6 H6A 112(2)
N4 C6 H6B 112(2)
C5 C6 H6B 111(2)
H6A C6 H6B 108(3)
N4 C7 C8 112.4(2)
N4 C7 H7 135.9(19)
C8 C7 H7 110.3(19)
N5 C8 N6 110.7(2)
N5 C8 C7 119.2(2)
N6 C8 C7 130.0(2)
C10 C9 N5 109.3(2)
C10 C9 H9 128(2)
N5 C9 H9 123(2)
C9 C10 N6 106.5(2)
C9 C10 H10 129(2)
N6 C10 H10 124(2)
N2 C11 H11A 109.5
N2 C11 H11B 109.5
H11A C11 H11B 109.5
N2 C11 H11C 109.5
H11A C11 H11C 109.5
H11B C11 H11C 109.5
N6 C12 H12A 109.5
N6 C12 H12B 109.5
H12A C12 H12B 109.5
N6 C12 H12C 109.5
H12A C12 H12C 109.5
H12B C12 H12C 109.5
O1 C13 H13A 109.5
O1 C13 H13B 109.5
H13A C13 H13B 109.5
O1 C13 H13C 109.5
H13A C13 H13C 109.5
H13B C13 H13C 109.5
O2 C14 H14A 109.5
O2 C14 H14B 109.5
H14A C14 H14B 109.5
O2 C14 H14C 109.5
H14A C14 H14C 109.5
H14B C14 H14C 109.5
O5 S1 O4 116.28(15)
O5 S1 O3 115.01(13)
O4 S1 O3 113.92(12)
O5 S1 C15 102.41(14)
O4 S1 C15 103.01(14)
O3 S1 C15 103.70(13)
F1 C15 F2 107.9(3)
F1 C15 F3 107.4(3)
F2 C15 F3 107.0(2)
F1 C15 S1 112.01(19)
F2 C15 S1 111.4(2)
F3 C15 S1 110.9(2)
O6 S2 O8 115.48(18)
O6 S2 O7 114.46(16)
O8 S2 O7 115.09(15)
O6 S2 C16 103.69(16)
O8 S2 C16 102.45(16)
O7 S2 C16 103.22(13)
F4 C16 F5 108.0(3)
F4 C16 F6 106.8(2)
F5 C16 F6 108.1(3)
F4 C16 S2 112.3(2)
F5 C16 S2 110.63(19)
F6 C16 S2 111.0(2)
H20A O9 H20B 101(4)

loop_
_geom_bond_atom_site_label_1
_geom_bond_atom_site_label_2
_geom_bond_distance
Cu1 N1 1.931(2)
Cu1 N4 1.951(2)
Cu1 N5 2.001(2)
Cu1 N3 2.050(2)
Cu1 O1 2.320(2)
O1 C13 1.441(3)
O1 H1O 0.74(4)
O2 C4 1.401(3)
O2 C14 1.432(3)
N1 C1 1.328(3)
N1 C2 1.377(3)
N2 C1 1.341(3)
N2 C3 1.377(3)
N2 C11 1.461(3)
N3 C4 1.479(3)
N3 C5 1.490(3)
N3 H3N 0.82(3)
N4 C7 1.283(4)
N4 C6 1.449(3)
N5 C8 1.334(3)
N5 C9 1.365(3)
N6 C8 1.342(3)
N6 C10 1.365(4)
N6 C12 1.470(4)
C1 C4 1.504(3)
C2 C3 1.353(3)
C2 H2 0.89(3)
C3 H3 0.89(3)
C4 H4 0.97(3)
C5 C6 1.522(4)
C5 H5A 0.96(3)
C5 H5B 0.96(3)
C6 H6A 0.93(4)
C6 H6B 0.93(3)
C7 C8 1.469(4)
C7 H7 1.080(18)
C9 C10 1.362(4)
C9 H9 0.90(4)
C10 H10 0.91(4)
C11 H11A 0.9600
C11 H11B 0.9600
C11 H11C 0.9600
C12 H12A 0.9600
C12 H12B 0.9600
C12 H12C 0.9600
C13 H13A 0.9600
C13 H13B 0.9600
C13 H13C 0.9600
C14 H14A 0.9600
C14 H14B 0.9600
C14 H14C 0.9600
S1 O5 1.433(2)
S1 O4 1.438(2)
S1 O3 1.4430(18)
S1 C15 1.821(3)
C15 F1 1.320(4)
C15 F2 1.329(3)
C15 F3 1.332(3)
S2 O6 1.413(3)
S2 O8 1.441(3)
S2 O7 1.453(2)
S2 C16 1.811(3)
C16 F4 1.328(4)
C16 F5 1.331(3)
C16 F6 1.337(3)
O9 H20A 1.032(19)
O9 H20B 1.04(2)

loop_
_geom_torsion_atom_site_label_1
_geom_torsion_atom_site_label_2
_geom_torsion_atom_site_label_3
_geom_torsion_atom_site_label_4
_geom_torsion
N1 Cu1 O1 C13 46.20(19)
N4 Cu1 O1 C13 -146.16(19)
N5 Cu1 O1 C13 -63.30(19)
N3 Cu1 O1 C13 130.34(19)
N4 Cu1 N1 C1 -24.9(4)
N5 Cu1 N1 C1 -158.21(16)
N3 Cu1 N1 C1 11.76(17)
O1 Cu1 N1 C1 105.39(17)
N4 Cu1 N1 C2 150.3(3)
N5 Cu1 N1 C2 17.0(3)
N3 Cu1 N1 C2 -173.0(3)
O1 Cu1 N1 C2 -79.4(3)
N1 Cu1 N3 C4 -20.12(15)
N4 Cu1 N3 C4 150.18(16)
N5 Cu1 N3 C4 122.8(3)
O1 Cu1 N3 C4 -116.56(15)
N1 Cu1 N3 C5 -148.84(17)
N4 Cu1 N3 C5 21.47(17)
N5 Cu1 N3 C5 -5.9(4)
O1 Cu1 N3 C5 114.73(16)
N1 Cu1 N4 C7 -137.9(3)
N5 Cu1 N4 C7 -1.9(2)
N3 Cu1 N4 C7 -174.6(2)
O1 Cu1 N4 C7 91.4(2)
N1 Cu1 N4 C6 40.6(5)
N5 Cu1 N4 C6 176.6(2)
N3 Cu1 N4 C6 3.9(2)
O1 Cu1 N4 C6 -90.0(2)
N1 Cu1 N5 C8 169.36(17)
N4 Cu1 N5 C8 1.22(18)
N3 Cu1 N5 C8 28.6(4)
O1 Cu1 N5 C8 -92.07(18)
N1 Cu1 N5 C9 -4.6(4)
N4 Cu1 N5 C9 -172.8(3)
N3 Cu1 N5 C9 -145.4(3)
O1 Cu1 N5 C9 93.9(3)
C2 N1 C1 N2 -0.7(3)
Cu1 N1 C1 N2 176.14(15)
C2 N1 C1 C4 -177.8(2)
Cu1 N1 C1 C4 -0.9(3)
C3 N2 C1 N1 0.8(3)
C11 N2 C1 N1 -180.0(2)
C3 N2 C1 C4 177.6(2)
C11 N2 C1 C4 -3.1(4)
C1 N1 C2 C3 0.3(3)
Cu1 N1 C2 C3 -175.1(2)
N1 C2 C3 N2 0.1(3)
C1 N2 C3 C2 -0.5(3)
C11 N2 C3 C2 -179.8(2)
C14 O2 C4 N3 78.4(3)
C14 O2 C4 C1 -163.9(2)
C5 N3 C4 O2 -96.4(2)
Cu1 N3 C4 O2 140.67(16)
C5 N3 C4 C1 145.79(19)
Cu1 N3 C4 C1 22.8(2)
N1 C1 C4 O2 -137.7(2)
N2 C1 C4 O2 45.7(3)
N1 C1 C4 N3 -15.4(3)
N2 C1 C4 N3 168.0(2)
C4 N3 C5 C6 -166.1(2)
Cu1 N3 C5 C6 -41.7(2)
C7 N4 C6 C5 150.5(3)
Cu1 N4 C6 C5 -27.8(3)
N3 C5 C6 N4 45.3(3)
C6 N4 C7 C8 -176.3(3)
Cu1 N4 C7 C8 2.0(3)
C9 N5 C8 N6 0.1(3)
Cu1 N5 C8 N6 -176.27(18)
C9 N5 C8 C7 175.9(2)
Cu1 N5 C8 C7 -0.5(3)
C10 N6 C8 N5 0.3(3)
C12 N6 C8 N5 -178.9(3)
C10 N6 C8 C7 -174.8(3)
C12 N6 C8 C7 6.0(5)
N4 C7 C8 N5 -1.0(4)
N4 C7 C8 N6 173.8(3)
C8 N5 C9 C10 -0.5(3)
Cu1 N5 C9 C10 173.6(2)
N5 C9 C10 N6 0.7(3)
C8 N6 C10 C9 -0.7(3)
C12 N6 C10 C9 178.5(3)
O5 S1 C15 F1 -177.4(2)
O4 S1 C15 F1 61.5(2)
O3 S1 C15 F1 -57.5(2)
O5 S1 C15 F2 61.6(2)
O4 S1 C15 F2 -59.5(2)
O3 S1 C15 F2 -178.5(2)
O5 S1 C15 F3 -57.5(2)
O4 S1 C15 F3 -178.6(2)
O3 S1 C15 F3 62.4(2)
O6 S2 C16 F4 178.1(2)
O8 S2 C16 F4 57.6(2)
O7 S2 C16 F4 -62.3(2)
O6 S2 C16 F5 57.4(3)
O8 S2 C16 F5 -63.1(3)
O7 S2 C16 F5 177.1(2)
O6 S2 C16 F6 -62.6(2)
O8 S2 C16 F6 177.0(2)
O7 S2 C16 F6 57.1(2)
